data_4100958
loop_
_publ_author_name
'Li, Lei'
'Narducci Sarjeant, Amy A.'
'Vance, Michael A.'
'Zakharov, Lev. N.'
'Rheingold, Arnold L.'
'Solomon, Edward I.'
'Karlin, Kenneth D.'

_journal_name_full 'Journal of the American Chemical Society'
_journal_year 2005
_chemical_formula_sum 'C23 H25 Cl N O'
_chemical_formula_weight 366.89
_space_group_IT_number 5
_symmetry_cell_setting monoclinic
_symmetry_space_group_name_Hall 'C 2y'
_symmetry_space_group_name_H-M 'C 1 2 1'
_cell_angle_alpha 90.00
_cell_angle_beta 120.61(3)
_cell_angle_gamma 90.00
_cell_formula_units_Z 4
_cell_length_a 17.552(4)
_cell_length_b 8.9917(18)
_cell_length_c 15.525(3)
_cell_measurement_temperature 296(2)
_cell_volume 2108.7(7)
_diffrn_ambient_temperature 296(2)
_exptl_crystal_density_diffrn 1.156
_cod_depositor_comments
;
The following automatic conversions were performed:
'_symmetry_cell_setting' value 'Monoclinic' changed to 'monoclinic'
according to '/home/saulius/struct/CIF-dictionaries/cif_core.dic'
dictionary named 'cif_core.dic' version 2.4.1 from 2010-06-29.

Automatic conversion script
Id: cif_fix_enum 1527 2010-12-29 10:47:43Z saulius 
;
_cod_original_sg_symbol_H-M 'C 2'
_cod_database_code 4100958

loop_
_symmetry_equiv_pos_as_xyz
'x, y, z'
'-x, y, -z'
'x+1/2, y+1/2, z'
'-x+1/2, y+1/2, -z'

loop_
_atom_site_label
_atom_site_type_symbol
_atom_site_fract_x
_atom_site_fract_y
_atom_site_fract_z
_atom_site_U_iso_or_equiv
_atom_site_adp_type
_atom_site_occupancy
_atom_site_symmetry_multiplicity
_atom_site_calc_flag
_atom_site_refinement_flags
_atom_site_disorder_assembly
_atom_site_disorder_group
Cl1 Cl 0.17897(8) 0.44461(13) 0.45339(7) 0.1293(3) Uani 1 1 d . . .
O1 O 0.19543(14) 0.5963(2) 0.15468(16) 0.0784(6) Uani 1 1 d . . .
N1 N 0.27383(15) 0.2377(3) -0.00490(17) 0.0672(7) Uani 1 1 d . . .
H1A H 0.2662 0.1880 -0.0560 0.081 Uiso 1 1 calc R . .
C1 C 0.39085(16) 0.4933(3) 0.19279(19) 0.0591(8) Uani 1 1 d . . .
H1B H 0.3847 0.5340 0.2441 0.071 Uiso 1 1 calc R . .
C2 C 0.46207(19) 0.5323(4) 0.1816(2) 0.0754(9) Uani 1 1 d . . .
H2A H 0.5039 0.5996 0.2259 0.090 Uiso 1 1 calc R . .
C3 C 0.47161(18) 0.4727(4) 0.1055(2) 0.0731(9) Uani 1 1 d . . .
H3A H 0.5199 0.5007 0.1000 0.088 Uiso 1 1 calc R . .
C4 C 0.41246(18) 0.3746(3) 0.0390(2) 0.0672(8) Uani 1 1 d . . .
H4A H 0.4193 0.3349 -0.0120 0.081 Uiso 1 1 calc R . .
C5 C 0.34126(17) 0.3356(3) 0.04961(19) 0.0553(7) Uani 1 1 d . . .
C6 C 0.32957(16) 0.3933(3) 0.12638(18) 0.0484(7) Uani 1 1 d . . .
C7 C 0.25068(16) 0.3251(3) 0.11466(18) 0.0502(7) Uani 1 1 d . . .
C8 C 0.22082(18) 0.2325(3) 0.03553(19) 0.0596(8) Uani 1 1 d . . .
H8A H 0.1707 0.1729 0.0118 0.071 Uiso 1 1 calc R . .
C9 C 0.21464(17) 0.3340(3) 0.18392(19) 0.0510(7) Uani 1 1 d . . .
H9A H 0.1613 0.2721 0.1549 0.061 Uiso 1 1 calc R . .
C10 C 0.18724(17) 0.4905(3) 0.19571(19) 0.0546(7) Uani 1 1 d . . .
C11 C 0.14921(18) 0.5086(3) 0.2654(2) 0.0630(7) Uani 1 1 d . . .
C12 C 0.2164(2) 0.4367(4) 0.3643(2) 0.0745(8) Uani 1 1 d . . .
H12A H 0.2711 0.4951 0.3921 0.089 Uiso 1 1 calc R . .
C13 C 0.2395(2) 0.2782(4) 0.3559(2) 0.0707(9) Uani 1 1 d . . .
H13A H 0.1866 0.2172 0.3280 0.085 Uiso 1 1 calc R . .
H13B H 0.2815 0.2402 0.4219 0.085 Uiso 1 1 calc R . .
C14 C 0.27977(19) 0.2697(3) 0.28882(19) 0.0566(7) Uani 1 1 d . . .
H14A H 0.3327 0.3327 0.3190 0.068 Uiso 1 1 calc R . .
C15 C 0.1392(2) 0.6743(4) 0.2813(3) 0.0889(10) Uani 1 1 d . . .
H15A H 0.1158 0.6847 0.3250 0.107 Uiso 1 1 calc R . .
H15B H 0.0995 0.7200 0.2180 0.107 Uiso 1 1 calc R . .
H15C H 0.1960 0.7219 0.3107 0.107 Uiso 1 1 calc R . .
C16 C 0.0600(2) 0.4319(4) 0.2153(3) 0.0846(9) Uani 1 1 d . . .
H16A H 0.0569 0.3467 0.2475 0.102 Uiso 1 1 calc R . .
C17 C -0.0074(3) 0.4648(7) 0.1404(4) 0.190(3) Uani 1 1 d . . .
H17A H -0.0093 0.5486 0.1043 0.228 Uiso 1 1 calc R . .
H17B H -0.0577 0.4064 0.1183 0.228 Uiso 1 1 calc R . .
C18 C 0.3084(2) 0.1147(3) 0.2823(3) 0.0767(9) Uani 1 1 d . . .
C19 C 0.2441(3) -0.0039(4) 0.2445(3) 0.1159(14) Uani 1 1 d . . .
H19A H 0.2728 -0.0957 0.2464 0.139 Uiso 1 1 calc R . .
H19B H 0.1991 0.0177 0.1768 0.139 Uiso 1 1 calc R . .
H19C H 0.2176 -0.0125 0.2853 0.139 Uiso 1 1 calc R . .
C20 C 0.3938(3) 0.0890(5) 0.3112(4) 0.1375(18) Uani 1 1 d . . .
H20A H 0.4121 -0.0065 0.3070 0.165 Uiso 1 1 calc R . .
H20B H 0.4344 0.1666 0.3354 0.165 Uiso 1 1 calc R . .
C1B C 0.5263(6) 0.4351(9) 0.4783(7) 0.284(8) Uani 1 1 d . . .
H1BA H 0.5435 0.3473 0.4613 0.341 Uiso 1 1 calc R . .
C2B C 0.5507(5) 0.5697(14) 0.4621(5) 0.223(5) Uani 1 1 d . . .
H2BA H 0.5877 0.5754 0.4356 0.268 Uiso 1 1 calc R . .
C3B C 0.5248(4) 0.6855(11) 0.4818(7) 0.227(5) Uani 1 1 d . . .
H3BA H 0.5426 0.7763 0.4691 0.272 Uiso 1 1 calc R . .

loop_
_atom_site_aniso_label
_atom_site_aniso_U_11
_atom_site_aniso_U_22
_atom_site_aniso_U_33
_atom_site_aniso_U_23
_atom_site_aniso_U_13
_atom_site_aniso_U_12
Cl1 0.2248(8) 0.1132(8) 0.1182(5) 0.0027(6) 0.1370(5) 0.0091(8)
O1 0.1144(13) 0.0568(13) 0.1010(13) 0.0197(10) 0.0818(11) 0.0119(11)
N1 0.0812(15) 0.0726(17) 0.0638(12) -0.0196(12) 0.0485(12) -0.0092(14)
C1 0.0630(15) 0.0601(19) 0.0563(14) -0.0008(14) 0.0318(13) -0.0101(15)
C2 0.0633(17) 0.072(2) 0.0829(19) 0.0017(17) 0.0316(16) -0.0162(17)
C3 0.0633(16) 0.079(2) 0.0908(19) 0.0154(18) 0.0496(15) 0.0035(17)
C4 0.0742(16) 0.068(2) 0.0791(17) 0.0096(15) 0.0537(15) 0.0130(16)
C5 0.0609(14) 0.0547(17) 0.0612(14) 0.0045(13) 0.0391(13) 0.0065(15)
C6 0.0534(14) 0.0449(15) 0.0498(13) 0.0016(12) 0.0283(12) -0.0028(13)
C7 0.0548(14) 0.0469(16) 0.0538(14) -0.0028(12) 0.0311(12) -0.0076(13)
C8 0.0684(16) 0.0574(18) 0.0598(15) -0.0133(14) 0.0377(14) -0.0130(15)
C9 0.0609(14) 0.0456(16) 0.0567(14) -0.0031(12) 0.0373(12) -0.0092(13)
C10 0.0662(14) 0.0509(17) 0.0570(14) 0.0000(13) 0.0390(12) -0.0084(14)
C11 0.0870(17) 0.0455(16) 0.0817(16) -0.0044(14) 0.0613(14) -0.0104(16)
C12 0.1064(19) 0.074(2) 0.0700(15) -0.0093(16) 0.0644(15) -0.0168(19)
C13 0.096(2) 0.0610(19) 0.0661(16) 0.0119(14) 0.0491(16) 0.0000(17)
C14 0.0682(16) 0.0494(17) 0.0579(15) 0.0037(13) 0.0363(13) -0.0042(14)
C15 0.125(2) 0.0578(19) 0.121(2) -0.0041(19) 0.090(2) -0.0013(19)
C16 0.0879(19) 0.073(2) 0.123(2) 0.006(2) 0.0754(18) -0.0064(19)
C17 0.109(4) 0.147(5) 0.231(6) 0.045(5) 0.026(4) -0.031(4)
C18 0.103(2) 0.0550(19) 0.089(2) 0.0106(16) 0.0613(18) 0.0071(18)
C19 0.162(3) 0.0406(19) 0.164(4) 0.002(2) 0.096(3) -0.009(2)
C20 0.115(3) 0.092(3) 0.214(5) 0.000(3) 0.090(3) 0.022(3)
C1B 0.194(10) 0.229(7) 0.177(8) -0.082(8) -0.089(7) 0.073(7)
C2B 0.125(5) 0.407(16) 0.104(4) 0.012(7) 0.034(4) 0.103(7)
C3B 0.137(7) 0.260(9) 0.269(10) 0.094(8) 0.094(6) 0.010(6)

loop_
_geom_bond_atom_site_label_1
_geom_bond_atom_site_label_2
_geom_bond_distance
_geom_bond_site_symmetry_2
_geom_bond_publ_flag
Cl1 C12 1.809(3) . ?
O1 C10 1.194(3) . ?
N1 C8 1.363(3) . ?
N1 C5 1.368(3) . ?
C1 C6 1.378(3) . ?
C1 C2 1.392(4) . ?
C2 C3 1.382(5) . ?
C3 C4 1.353(4) . ?
C4 C5 1.386(4) . ?
C5 C6 1.407(4) . ?
C6 C7 1.439(3) . ?
C7 C8 1.350(3) . ?
C7 C9 1.502(4) . ?
C9 C10 1.528(4) . ?
C9 C14 1.548(4) . ?
C10 C11 1.542(4) . ?
C11 C16 1.515(4) . ?
C11 C12 1.524(4) . ?
C11 C15 1.535(4) . ?
C12 C13 1.506(5) . ?
C13 C14 1.529(4) . ?
C14 C18 1.503(4) . ?
C16 C17 1.199(5) . ?
C18 C20 1.347(5) . ?
C18 C19 1.442(5) . ?
C1B C2B 1.350(14) . ?
C1B C1B 1.39(2) 2_656 ?
C2B C3B 1.236(12) . ?
C3B C3B 1.257(16) 2_656 ?
